data_2233622
loop_
_publ_author_name
'Zhao, Min-Min'

_publ_section_title
;
 Propane-1,3-diaminium bis(tetrafluoroborate)--18-crown-6 (1/2)
;
_journal_coeditor_code RZ2697
_journal_issue 2
_journal_name_full 'Acta Crystallographica Section E'
_journal_page_first o444
_journal_paper_doi 10.1107/S1600536812001572
_journal_volume 68
_journal_year 2012
_chemical_formula_iupac 'C3 H12 N2 2+, 2B F4 -, 2C12 H24 O6'
_chemical_formula_moiety 'C3 H12 N2 2+, 2(B F4 -), 2(C12 H24 O6)'
_chemical_formula_sum 'C27 H60 B2 F8 N2 O12'
_chemical_formula_weight 778.39
_chemical_name_systematic
;
Propane-1,3-diaminium bis(tetrafluoroborate)--18-crown-6 (1/2)
;
_space_group_IT_number 15
_symmetry_cell_setting monoclinic
_symmetry_space_group_name_Hall '-C 2yc'
_symmetry_space_group_name_H-M 'C 1 2/c 1'
_atom_sites_solution_hydrogens geom
_atom_sites_solution_primary direct
_atom_sites_solution_secondary difmap
_audit_creation_method SHELXL-97
_cell_angle_alpha 90.00
_cell_angle_beta 113.41(3)
_cell_angle_gamma 90.00
_cell_formula_units_Z 4
_cell_length_a 22.615(5)
_cell_length_b 8.8423(18)
_cell_length_c 21.077(4)
_cell_measurement_reflns_used 3410
_cell_measurement_temperature 298(2)
_cell_measurement_theta_max 27.48
_cell_measurement_theta_min 2.90
_cell_volume 3867.8(16)
_computing_cell_refinement '<i>CrystalClear</i> (Rigaku, 2005)'
_computing_data_collection '<i>CrystalClear</i> (Rigaku, 2005)'
_computing_data_reduction '<i>CrystalClear</i> (Rigaku, 2005)'
_computing_molecular_graphics '<i>SHELXTL</i> (Sheldrick, 2008)'
_computing_publication_material '<i>SHELXTL</i> (Sheldrick, 2008)'
_computing_structure_refinement '<i>SHELXL97</i> (Sheldrick, 2008)'
_computing_structure_solution '<i>SHELXS97</i> (Sheldrick, 2008)'
_diffrn_ambient_temperature 298(2)
_diffrn_detector_area_resol_mean 13.6612
_diffrn_measured_fraction_theta_full 0.998
_diffrn_measured_fraction_theta_max 0.998
_diffrn_measurement_device_type 'Rigaku Mercury2'
_diffrn_measurement_method 'CCD profile fitting'
_diffrn_radiation_monochromator graphite
_diffrn_radiation_source 'fine-focus sealed tube'
_diffrn_radiation_type MoK\a
_diffrn_radiation_wavelength 0.71073
_diffrn_reflns_av_R_equivalents 0.0794
_diffrn_reflns_av_sigmaI/netI 0.0596
_diffrn_reflns_limit_h_max 26
_diffrn_reflns_limit_h_min -26
_diffrn_reflns_limit_k_max 10
_diffrn_reflns_limit_k_min -10
_diffrn_reflns_limit_l_max 25
_diffrn_reflns_limit_l_min -25
_diffrn_reflns_number 16100
_diffrn_reflns_theta_full 25.00
_diffrn_reflns_theta_max 25.00
_diffrn_reflns_theta_min 3.01
_exptl_absorpt_coefficient_mu 0.124
_exptl_absorpt_correction_T_max 1.000
_exptl_absorpt_correction_T_min 0.910
_exptl_absorpt_correction_type multi-scan
_exptl_absorpt_process_details '(CrystalClear; Rigaku, 2005)'
_exptl_crystal_colour colourless
_exptl_crystal_density_diffrn 1.337
_exptl_crystal_density_method 'not measured'
_exptl_crystal_description block
_exptl_crystal_F_000 1656
_exptl_crystal_size_max 0.10
_exptl_crystal_size_mid 0.05
_exptl_crystal_size_min 0.05
_refine_diff_density_max 0.310
_refine_diff_density_min -0.225
_refine_ls_extinction_method none
_refine_ls_goodness_of_fit_ref 1.126
_refine_ls_hydrogen_treatment constr
_refine_ls_matrix_type full
_refine_ls_number_parameters 268
_refine_ls_number_reflns 3413
_refine_ls_number_restraints 37
_refine_ls_restrained_S_all 1.128
_refine_ls_R_factor_all 0.1235
_refine_ls_R_factor_gt 0.0768
_refine_ls_shift/su_max 0.000
_refine_ls_shift/su_mean 0.000
_refine_ls_structure_factor_coef Fsqd
_refine_ls_weighting_details 'calc w=1/[\s^2^(Fo^2^)+(0.0800P)^2^+3.2068P] where P=(Fo^2^+2Fc^2^)/3'
_refine_ls_weighting_scheme calc
_refine_ls_wR_factor_gt 0.1894
_refine_ls_wR_factor_ref 0.2124
_reflns_number_gt 2018
_reflns_number_total 3413
_reflns_threshold_expression I>2sigma(I)
_cod_data_source_file rz2697.cif
_cod_data_source_block I
_cod_original_sg_symbol_H-M 'C 2/c'
_cod_database_code 2233622
_cod_database_fobs_code 2233622

loop_
_symmetry_equiv_pos_as_xyz
'x, y, z'
'-x, y, -z+1/2'
'x+1/2, y+1/2, z'
'-x+1/2, y+1/2, -z+1/2'
'-x, -y, -z'
'x, -y, z-1/2'
'-x+1/2, -y+1/2, -z'
'x+1/2, -y+1/2, z-1/2'

loop_
_atom_site_type_symbol
_atom_site_label
_atom_site_fract_x
_atom_site_fract_y
_atom_site_fract_z
_atom_site_U_iso_or_equiv
_atom_site_adp_type
_atom_site_calc_flag
_atom_site_refinement_flags
_atom_site_occupancy
_atom_site_symmetry_multiplicity
O O2 0.19727(10) 0.6715(3) 0.26770(12) 0.0558(6) Uani d . 1 1
O O3 0.15021(11) 0.7740(3) 0.12991(13) 0.0650(7) Uani d . 1 1
N N1 0.10547(11) 0.9201(3) 0.23703(13) 0.0433(7) Uani d . 1 1
H H1A 0.0918 0.9641 0.1957 0.065 Uiso calc R 1 1
H H1B 0.1379 0.8578 0.2419 0.065 Uiso calc R 1 1
H H1C 0.1189 0.9907 0.2698 0.065 Uiso calc R 1 1
O O1 0.22029(12) 0.8928(3) 0.37179(12) 0.0646(7) Uani d . 1 1
O O4 0.07376(13) 1.0406(3) 0.09880(15) 0.0786(9) Uani d . 1 1
O O5 0.10078(13) 1.2567(3) 0.20532(18) 0.0850(9) Uani d . 1 1
O O6 0.14972(14) 1.1589(3) 0.34468(17) 0.0771(8) Uani d . 1 1
C C2 0.25128(17) 0.6683(4) 0.3313(2) 0.0652(11) Uani d . 1 1
H H2A 0.2862 0.7248 0.3269 0.078 Uiso d R 1 1
H H2B 0.2654 0.5647 0.3431 0.078 Uiso d R 1 1
C C3 0.21010(19) 0.5983(4) 0.2141(2) 0.0652(11) Uani d . 1 1
H H3A 0.2180 0.4915 0.2244 0.078 Uiso d R 1 1
H H3B 0.2483 0.6418 0.2112 0.078 Uiso d R 1 1
C C6 0.0933(2) 0.9686(6) 0.0513(2) 0.0876(15) Uani d . 1 1
H H6A 0.1345 1.0089 0.0555 0.105 Uiso d R 1 1
H H6B 0.0621 0.9881 0.0047 0.105 Uiso d R 1 1
C C1 0.2343(2) 0.7359(5) 0.3861(2) 0.0714(12) Uani d . 1 1
H H1D 0.1971 0.6845 0.3879 0.086 Uiso d R 1 1
H H1E 0.2700 0.7243 0.4306 0.086 Uiso d R 1 1
C C7 0.0639(2) 1.2022(6) 0.0872(3) 0.0953(18) Uani d . 1 1
H H7A 0.1024 1.2499 0.0868 0.114 Uiso d R 1 1
H H7B 0.0289 1.2203 0.0427 0.114 Uiso d R 1 1
C C5 0.0984(2) 0.8034(5) 0.06412(19) 0.0801(13) Uani d . 1 1
H H5A 0.0580 0.7645 0.0633 0.096 Uiso d R 1 1
H H5B 0.1075 0.7525 0.0282 0.096 Uiso d R 1 1
C C10 0.1474(3) 1.3118(5) 0.3255(3) 0.0974(16) Uani d . 1 1
H H10A 0.1872 1.3399 0.3215 0.117 Uiso d R 1 1
H H10B 0.1429 1.3738 0.3613 0.117 Uiso d R 1 1
C C4 0.1550(2) 0.6196(5) 0.1473(2) 0.0736(12) Uani d . 1 1
H H4A 0.1616 0.5609 0.1118 0.088 Uiso d R 1 1
H H4B 0.1157 0.5848 0.1509 0.088 Uiso d R 1 1
C C11 0.2008(3) 1.1288(6) 0.4107(2) 0.0910(15) Uani d . 1 1
H H11A 0.1929 1.1804 0.4472 0.109 Uiso d R 1 1
H H11B 0.2412 1.1654 0.4106 0.109 Uiso d R 1 1
C C9 0.0925(3) 1.3385(5) 0.2604(3) 0.0963(17) Uani d . 1 1
H H9A 0.0528 1.3078 0.2641 0.116 Uiso d R 1 1
H H9B 0.0895 1.4458 0.2499 0.116 Uiso d R 1 1
C C8 0.0481(2) 1.2698(6) 0.1433(4) 0.1030(18) Uani d . 1 1
H H8A 0.0369 1.3756 0.1333 0.124 Uiso d R 1 1
H H8B 0.0114 1.2179 0.1462 0.124 Uiso d R 1 1
C C12 0.2061(2) 0.9645(6) 0.4233(2) 0.0851(13) Uani d . 1 1
H H12A 0.2395 0.9425 0.4684 0.102 Uiso d R 1 1
H H12B 0.1654 0.9272 0.4224 0.102 Uiso d R 1 1
B B1 0.0793(3) 0.6074(7) 0.4303(3) 0.0773(15) Uani d . 1 1
C C14 0.0000 0.9285(5) 0.2500 0.0449(11) Uani d S 1 2
H H14A 0.0184 0.9930 0.2904 0.054 Uiso d R 1 1
C C13 0.05211(15) 0.8336(4) 0.2431(2) 0.0552(9) Uani d . 1 1
H H13A 0.0699 0.7687 0.2834 0.066 Uiso d R 1 1
H H13B 0.0330 0.7690 0.2028 0.066 Uiso d R 1 1
F F2 0.0550(6) 0.5710(10) 0.3586(6) 0.090(3) Uani d PU 0.50 1
F F3 0.0439(7) 0.5494(15) 0.4626(7) 0.110(5) Uani d PU 0.50 1
F F4 0.0679(5) 0.7681(8) 0.4203(4) 0.118(3) Uani d PU 0.50 1
F F1 0.1357(3) 0.5838(17) 0.4687(6) 0.163(5) Uani d PU 0.50 1
F F1' 0.1185(8) 0.4723(15) 0.4546(6) 0.220(6) Uani d PU 0.50 1
F F2' 0.0789(8) 0.5857(18) 0.3725(7) 0.172(7) Uani d PU 0.50 1
F F3' 0.0256(7) 0.5942(19) 0.4373(9) 0.166(7) Uani d PU 0.50 1
F F4' 0.1152(8) 0.7196(18) 0.4632(7) 0.186(6) Uani d PU 0.50 1

loop_
_atom_site_aniso_label
_atom_site_aniso_U_11
_atom_site_aniso_U_22
_atom_site_aniso_U_33
_atom_site_aniso_U_12
_atom_site_aniso_U_13
_atom_site_aniso_U_23
O2 0.0451(13) 0.0560(14) 0.0655(16) 0.0094(11) 0.0213(12) 0.0071(12)
O3 0.0583(15) 0.0699(17) 0.0626(17) -0.0108(13) 0.0197(13) -0.0076(13)
N1 0.0392(14) 0.0452(15) 0.0476(15) 0.0051(12) 0.0196(12) 0.0064(12)
O1 0.0721(17) 0.0758(17) 0.0456(14) -0.0101(14) 0.0230(13) 0.0011(12)
O4 0.0700(18) 0.088(2) 0.0635(18) -0.0096(15) 0.0110(14) 0.0276(16)
O5 0.0607(18) 0.0645(18) 0.128(3) 0.0193(14) 0.0355(18) 0.0222(17)
O6 0.093(2) 0.0527(16) 0.104(2) -0.0128(15) 0.0591(19) -0.0153(15)
C2 0.048(2) 0.066(2) 0.071(3) 0.0021(18) 0.011(2) 0.024(2)
C3 0.074(3) 0.045(2) 0.092(3) 0.0139(19) 0.049(2) 0.0021(19)
C6 0.069(3) 0.125(4) 0.045(2) -0.035(3) -0.002(2) 0.018(3)
C1 0.068(3) 0.074(3) 0.057(2) -0.004(2) 0.009(2) 0.027(2)
C7 0.059(3) 0.097(4) 0.088(3) -0.019(2) -0.015(2) 0.061(3)
C5 0.069(3) 0.112(4) 0.044(2) -0.026(2) 0.006(2) -0.014(2)
C10 0.113(4) 0.065(3) 0.144(5) -0.001(3) 0.083(4) -0.027(3)
C4 0.078(3) 0.072(3) 0.081(3) -0.009(2) 0.043(3) -0.023(2)
C11 0.099(3) 0.111(4) 0.069(3) -0.025(3) 0.040(3) -0.037(3)
C9 0.100(4) 0.046(2) 0.183(6) 0.021(3) 0.100(4) 0.011(3)
C8 0.066(3) 0.071(3) 0.160(6) 0.007(2) 0.032(4) 0.047(3)
C12 0.087(3) 0.108(4) 0.062(3) -0.019(3) 0.032(2) -0.012(3)
B1 0.073(4) 0.090(4) 0.087(4) -0.020(3) 0.051(3) -0.033(3)
C14 0.038(2) 0.038(2) 0.059(3) 0.000 0.020(2) 0.000
C13 0.0443(18) 0.0430(18) 0.084(3) -0.0031(16) 0.0320(18) -0.0038(18)
F2 0.118(7) 0.076(4) 0.053(4) 0.018(4) 0.010(4) 0.005(3)
F3 0.155(12) 0.100(6) 0.111(6) -0.061(7) 0.091(7) -0.012(4)
F4 0.178(8) 0.075(4) 0.099(5) -0.020(4) 0.052(5) -0.016(3)
F1 0.057(4) 0.207(10) 0.160(8) -0.022(5) -0.025(4) 0.059(9)
F1' 0.347(17) 0.195(9) 0.148(9) 0.138(11) 0.131(10) 0.066(8)
F2' 0.168(14) 0.252(14) 0.091(8) 0.078(9) 0.048(9) -0.038(7)
F3' 0.094(7) 0.203(15) 0.246(18) -0.048(8) 0.115(11) -0.116(11)
F4' 0.227(13) 0.193(9) 0.198(12) -0.162(10) 0.146(10) -0.128(10)

loop_
_atom_type_symbol
_atom_type_description
_atom_type_scat_dispersion_real
_atom_type_scat_dispersion_imag
_atom_type_scat_source
C C 0.0033 0.0016 'International Tables Vol C Tables 4.2.6.8 and 6.1.1.4'
H H 0.0000 0.0000 'International Tables Vol C Tables 4.2.6.8 and 6.1.1.4'
B B 0.0013 0.0007 'International Tables Vol C Tables 4.2.6.8 and 6.1.1.4'
N N 0.0061 0.0033 'International Tables Vol C Tables 4.2.6.8 and 6.1.1.4'
O O 0.0106 0.0060 'International Tables Vol C Tables 4.2.6.8 and 6.1.1.4'
F F 0.0171 0.0103 'International Tables Vol C Tables 4.2.6.8 and 6.1.1.4'

loop_
_geom_angle_atom_site_label_1
_geom_angle_atom_site_label_2
_geom_angle_atom_site_label_3
_geom_angle_site_symmetry_1
_geom_angle_site_symmetry_3
_geom_angle
C2 O2 C3 . . 111.8(3)
C4 O3 C5 . . 112.0(3)
C13 N1 H1A . . 109.5
C13 N1 H1B . . 109.5
H1A N1 H1B . . 109.5
C13 N1 H1C . . 109.5
H1A N1 H1C . . 109.5
H1B N1 H1C . . 109.5
C12 O1 C1 . . 112.1(3)
C6 O4 C7 . . 113.5(4)
C8 O5 C9 . . 112.4(4)
C10 O6 C11 . . 112.4(4)
O2 C2 C1 . . 109.8(3)
O2 C2 H2A . . 109.3
C1 C2 H2A . . 109.9
O2 C2 H2B . . 109.6
C1 C2 H2B . . 109.9
H2A C2 H2B . . 108.3
O2 C3 C4 . . 109.6(3)
O2 C3 H3A . . 109.9
C4 C3 H3A . . 110.5
O2 C3 H3B . . 109.6
C4 C3 H3B . . 109.0
H3A C3 H3B . . 108.1
O4 C6 C5 . . 110.0(4)
O4 C6 H6A . . 109.5
C5 C6 H6A . . 110.0
O4 C6 H6B . . 109.6
C5 C6 H6B . . 109.4
H6A C6 H6B . . 108.2
O1 C1 C2 . . 109.4(3)
O1 C1 H1D . . 109.9
C2 C1 H1D . . 109.9
O1 C1 H1E . . 109.6
C2 C1 H1E . . 109.8
H1D C1 H1E . . 108.3
O4 C7 C8 . . 109.3(4)
O4 C7 H7A . . 110.5
C8 C7 H7A . . 109.4
O4 C7 H7B . . 109.7
C8 C7 H7B . . 109.8
H7A C7 H7B . . 108.1
O3 C5 C6 . . 109.2(3)
O3 C5 H5A . . 110.7
C6 C5 H5A . . 109.9
O3 C5 H5B . . 108.9
C6 C5 H5B . . 110.0
H5A C5 H5B . . 108.2
O6 C10 C9 . . 110.3(4)
O6 C10 H10A . . 110.0
C9 C10 H10A . . 110.4
O6 C10 H10B . . 108.9
C9 C10 H10B . . 109.0
H10A C10 H10B . . 108.1
O3 C4 C3 . . 108.7(3)
O3 C4 H4A . . 109.7
C3 C4 H4A . . 109.7
O3 C4 H4B . . 110.6
C3 C4 H4B . . 109.7
H4A C4 H4B . . 108.5
O6 C11 C12 . . 109.5(4)
O6 C11 H11A . . 110.6
C12 C11 H11A . . 110.4
O6 C11 H11B . . 109.4
C12 C11 H11B . . 108.6
H11A C11 H11B . . 108.2
O5 C9 C10 . . 110.0(4)
O5 C9 H9A . . 110.2
C10 C9 H9A . . 110.3
O5 C9 H9B . . 109.1
C10 C9 H9B . . 109.2
H9A C9 H9B . . 108.0
O5 C8 C7 . . 109.2(4)
O5 C8 H8A . . 109.8
C7 C8 H8A . . 109.7
O5 C8 H8B . . 109.8
C7 C8 H8B . . 109.9
H8A C8 H8B . . 108.4
O1 C12 C11 . . 109.5(4)
O1 C12 H12A . . 109.9
C11 C12 H12A . . 110.5
O1 C12 H12B . . 109.8
C11 C12 H12B . . 108.8
H12A C12 H12B . . 108.4
F1 B1 F2' . . 102.9(11)
F1 B1 F3' . . 133.6(11)
F2' B1 F3' . . 117.7(12)
F1 B1 F4' . . 60.7(9)
F2' B1 F4' . . 114.0(11)
F3' B1 F4' . . 115.3(10)
F1 B1 F3 . . 105.8(9)
F2' B1 F3 . . 132.3(11)
F4' B1 F3 . . 113.2(9)
F1 B1 F2 . . 121.6(10)
F3' B1 F2 . . 96.7(10)
F4' B1 F2 . . 129.6(9)
F3 B1 F2 . . 113.3(9)
F1 B1 F4 . . 110.0(8)
F2' B1 F4 . . 94.5(9)
F3' B1 F4 . . 89.1(9)
F4' B1 F4 . . 50.4(8)
F3 B1 F4 . . 110.0(8)
F2 B1 F4 . . 95.5(6)
F1 B1 F1' . . 45.5(7)
F2' B1 F1' . . 89.1(9)
F3' B1 F1' . . 110.9(11)
F4' B1 F1' . . 106.0(12)
F3 B1 F1' . . 84.9(9)
F2 B1 F1' . . 96.5(7)
F4 B1 F1' . . 155.2(9)
C13 C14 C13 . 2 112.0(4)
C13 C14 H14A . . 109.6
C13 C14 H14A 2 . 108.8
N1 C13 C14 . . 114.8(3)
N1 C13 H13A . . 108.3
C14 C13 H13A . . 108.3
N1 C13 H13B . . 108.9
C14 C13 H13B . . 108.7
H13A C13 H13B . . 107.6
F2' F2 B1 . . 58(3)
F3' F3 B1 . . 70.8(17)
F4' F4 B1 . . 58.2(6)
F1' F1 B1 . . 78.7(9)
F1' F1 F4' . . 140.6(13)
B1 F1 F4' . . 62.4(7)
F1 F1' B1 . . 55.8(6)
F2 F2' B1 . . 101(3)
F3 F3' B1 . . 80(2)
F4 F4' F1 . . 126.9(10)
F4 F4' B1 . . 71.4(8)
F1 F4' B1 . . 57.0(6)

loop_
_geom_bond_atom_site_label_1
_geom_bond_atom_site_label_2
_geom_bond_site_symmetry_2
_geom_bond_distance
O2 C2 . 1.410(4)
O2 C3 . 1.429(4)
O3 C4 . 1.407(5)
O3 C5 . 1.439(4)
N1 C13 . 1.477(4)
N1 H1A . 0.8900
N1 H1B . 0.8900
N1 H1C . 0.8900
O1 C12 . 1.400(5)
O1 C1 . 1.428(5)
O4 C6 . 1.397(6)
O4 C7 . 1.452(5)
O5 C8 . 1.380(6)
O5 C9 . 1.442(6)
O6 C10 . 1.405(5)
O6 C11 . 1.436(6)
C2 C1 . 1.481(6)
C2 H2A . 0.9701
C2 H2B . 0.9700
C3 C4 . 1.475(6)
C3 H3A . 0.9699
C3 H3B . 0.9699
C6 C5 . 1.482(6)
C6 H6A . 0.9701
C6 H6B . 0.9700
C1 H1D . 0.9701
C1 H1E . 0.9699
C7 C8 . 1.490(7)
C7 H7A . 0.9700
C7 H7B . 0.9699
C5 H5A . 0.9700
C5 H5B . 0.9700
C10 C9 . 1.459(7)
C10 H10A . 0.9700
C10 H10B . 0.9700
C4 H4A . 0.9698
C4 H4B . 0.9701
C11 C12 . 1.473(7)
C11 H11A . 0.9699
C11 H11B . 0.9699
C9 H9A . 0.9699
C9 H9B . 0.9700
C8 H8A . 0.9700
C8 H8B . 0.9700
C12 H12A . 0.9699
C12 H12B . 0.9700
B1 F1 . 1.226(9)
B1 F2' . 1.228(15)
B1 F3' . 1.286(14)
B1 F4' . 1.296(9)
B1 F3 . 1.342(11)
B1 F2 . 1.423(13)
B1 F4 . 1.445(9)
B1 F1' . 1.454(11)
C14 C13 . 1.501(4)
C14 C13 2 1.501(4)
C14 H14A . 0.9700
C13 H13A . 0.9701
C13 H13B . 0.9700
F2 F2' . 0.52(3)
F3 F3' . 0.66(2)
F4 F4' . 1.174(18)
F1 F1' . 1.058(15)
F1 F4' . 1.275(16)

loop_
_geom_hbond_atom_site_label_D
_geom_hbond_atom_site_label_H
_geom_hbond_atom_site_label_A
_geom_hbond_site_symmetry_A
_geom_hbond_distance_DH
_geom_hbond_distance_HA
_geom_hbond_distance_DA
_geom_hbond_angle_DHA
N1 H1B O2 . 0.89 2.06 2.915(3) 161.4
N1 H1A O4 . 0.89 2.03 2.911(4) 169.1
N1 H1C O6 . 0.89 2.08 2.967(4) 178.7
C12 H12B F4' . 0.97 2.48 3.316(19) 144
C13 H13A F2 . 0.97 2.47 3.346(12) 150
C13 H13A F2' . 0.97 2.42 3.361(16) 162
C5 H5A F3' 2_555 0.97 2.41 3.350(18) 162
C10 H10B F1' 1_565 0.97 2.41 3.355(17) 166
C10 H10B F2' 1_565 0.97 2.44 3.235(19) 139
C8 H8A F3' 2_565 0.97 2.50 3.412(14) 155.49

loop_
_geom_torsion_atom_site_label_1
_geom_torsion_atom_site_label_2
_geom_torsion_atom_site_label_3
_geom_torsion_atom_site_label_4
_geom_torsion_site_symmetry_1
_geom_torsion
C3 O2 C2 C1 . -176.1(3)
C2 O2 C3 C4 . -173.6(3)
C7 O4 C6 C5 . -176.6(3)
C12 O1 C1 C2 . -177.8(3)
O2 C2 C1 O1 . -65.5(4)
C6 O4 C7 C8 . -175.9(3)
C4 O3 C5 C6 . 176.1(4)
O4 C6 C5 O3 . -66.6(4)
C11 O6 C10 C9 . -176.4(4)
C5 O3 C4 C3 . 178.3(3)
O2 C3 C4 O3 . 66.2(4)
C10 O6 C11 C12 . -172.4(4)
C8 O5 C9 C10 . 175.9(4)
O6 C10 C9 O5 . -65.0(5)
C9 O5 C8 C7 . 171.7(3)
O4 C7 C8 O5 . 65.7(4)
C1 O1 C12 C11 . 172.4(3)
O6 C11 C12 O1 . 60.6(5)
C13 C14 C13 N1 2 -179.2(4)
F1 B1 F2 F2' . -29(3)
F3' B1 F2 F2' . 178(3)
F4' B1 F2 F2' . 47(3)
F3 B1 F2 F2' . -157(3)
F4 B1 F2 F2' . 88(3)
F1' B1 F2 F2' . -70(3)
F1 B1 F3 F3' . 165(3)
F2' B1 F3 F3' . -70(3)
F4' B1 F3 F3' . 101(3)
F2 B1 F3 F3' . -59(3)
F4 B1 F3 F3' . 46(3)
F1' B1 F3 F3' . -154(3)
F1 B1 F4 F4' . -12.2(10)
F2' B1 F4 F4' . -117.7(11)
F3' B1 F4 F4' . 124.6(11)
F3 B1 F4 F4' . 104.0(11)
F2 B1 F4 F4' . -138.8(9)
F1' B1 F4 F4' . -20.1(19)
F2' B1 F1 F1' . -75.6(13)
F3' B1 F1 F1' . 76(2)
F4' B1 F1 F1' . 173.9(14)
F3 B1 F1 F1' . 65.9(14)
F2 B1 F1 F1' . -65.2(12)
F4 B1 F1 F1' . -175.3(10)
F2' B1 F1 F4' . 110.5(12)
F3' B1 F1 F4' . -98.1(14)
F3 B1 F1 F4' . -108.0(10)
F2 B1 F1 F4' . 120.9(11)
F4 B1 F1 F4' . 10.8(9)
F1' B1 F1 F4' . -173.9(14)
F4' F1 F1' B1 . 9(2)
F2' B1 F1' F1 . 109.2(14)
F3' B1 F1' F1 . -131.3(15)
F4' B1 F1' F1 . -5.5(13)
F3 B1 F1' F1 . -118.2(13)
F2 B1 F1' F1 . 128.9(12)
F4 B1 F1' F1 . 10(2)
F1 B1 F2' F2 . 155(3)
F3' B1 F2' F2 . -2(3)
F4' B1 F2' F2 . -142(3)
F3 B1 F2' F2 . 29(3)
F4 B1 F2' F2 . -94(3)
F1' B1 F2' F2 . 111(3)
F1 B1 F3' F3 . -20(4)
F2' B1 F3' F3 . 128(3)
F4' B1 F3' F3 . -93(3)
F2 B1 F3' F3 . 127(3)
F4 B1 F3' F3 . -137(3)
F1' B1 F3' F3 . 28(3)
B1 F4 F4' F1 . 13.8(11)
F1' F1 F4' F4 . -25(3)
B1 F1 F4' F4 . -15.7(12)
F1' F1 F4' B1 . -9(2)
F1 B1 F4' F4 . 166.8(11)
F2' B1 F4' F4 . 75.1(12)
F3' B1 F4' F4 . -65.6(13)
F3 B1 F4' F4 . -97.4(11)
F2 B1 F4' F4 . 58.4(14)
F1' B1 F4' F4 . 171.4(9)
F2' B1 F4' F1 . -91.7(13)
F3' B1 F4' F1 . 127.6(13)
F3 B1 F4' F1 . 95.7(11)
F2 B1 F4' F1 . -108.4(14)
F4 B1 F4' F1 . -166.8(11)
F1' B1 F4' F1 . 4.5(11)
